data_2220370
loop_
_publ_author_name
'Fun, Hoong-Kun'
'Kargar, Hadi'
'Kia, Reza'

_publ_section_title
;
 4-[(4-Amino-3-pyridyl)iminomethyl]benzonitrile
;
_journal_coeditor_code TK2327
_journal_issue 12
_journal_name_full 'Acta Crystallographica Section E'
_journal_page_first o2342
_journal_paper_doi 10.1107/S1600536808037070
_journal_volume 64
_journal_year 2008
_chemical_formula_iupac 'C13 H10 N4'
_chemical_formula_moiety 'C13 H10 N4'
_chemical_formula_sum 'C13 H10 N4'
_chemical_formula_weight 222.25
_chemical_name_systematic
;
4-[(4-Amino-3-pyridyl)iminomethyl]benzonitrile
;
_space_group_IT_number 14
_symmetry_cell_setting monoclinic
_symmetry_space_group_name_Hall '-P 2ybc'
_symmetry_space_group_name_H-M 'P 1 21/c 1'
_atom_sites_solution_hydrogens geom
_atom_sites_solution_primary direct
_atom_sites_solution_secondary difmap
_audit_creation_method SHELXL-97
_cell_angle_alpha 90
_cell_angle_beta 124.651(2)
_cell_angle_gamma 90
_cell_formula_units_Z 8
_cell_length_a 13.5560(8)
_cell_length_b 12.3000(7)
_cell_length_c 15.7514(8)
_cell_measurement_reflns_used 1699
_cell_measurement_temperature 100.0(10)
_cell_measurement_theta_max 30.1
_cell_measurement_theta_min 2.3
_cell_volume 2160.5(2)
_computing_cell_refinement 'APEX2 (Bruker, 2005)'
_computing_data_collection 'APEX2 (Bruker, 2005)'
_computing_data_reduction 'SAINT (Bruker, 2005)'
_computing_molecular_graphics 'SHELXTL (Sheldrick, 2008)'
_computing_publication_material 'SHELXTL (Sheldrick, 2008) and PLATON (Spek, 2003)'
_computing_structure_refinement 'SHELXTL (Sheldrick, 2008)'
_computing_structure_solution 'SIR2004 (Burla <i>et al.</i>, 2003)'
_diffrn_ambient_temperature 100.0(10)
_diffrn_measured_fraction_theta_full 1.000
_diffrn_measured_fraction_theta_max 1.000
_diffrn_measurement_device_type
;
Bruker SMART APEXII CCD area-detector
;
_diffrn_measurement_method '\f and \w'
_diffrn_radiation_monochromator graphite
_diffrn_radiation_source 'fine-focus sealed tube'
_diffrn_radiation_type MoK\a
_diffrn_radiation_wavelength 0.71073
_diffrn_reflns_av_R_equivalents 0.060
_diffrn_reflns_av_sigmaI/netI 0.053
_diffrn_reflns_limit_h_max 16
_diffrn_reflns_limit_h_min -16
_diffrn_reflns_limit_k_max 13
_diffrn_reflns_limit_k_min -14
_diffrn_reflns_limit_l_max 18
_diffrn_reflns_limit_l_min -18
_diffrn_reflns_number 18251
_diffrn_reflns_theta_full 25.0
_diffrn_reflns_theta_max 25.0
_diffrn_reflns_theta_min 1.8
_diffrn_standards_number 0
_exptl_absorpt_coefficient_mu 0.087
_exptl_absorpt_correction_T_max 0.994
_exptl_absorpt_correction_T_min 0.962
_exptl_absorpt_correction_type multi-scan
_exptl_absorpt_process_details '(<i>SADABS</i>; Bruker, 2005)'
_exptl_crystal_colour yellow
_exptl_crystal_density_diffrn 1.367
_exptl_crystal_density_method 'not measured'
_exptl_crystal_description needle
_exptl_crystal_F_000 928
_exptl_crystal_size_max 0.45
_exptl_crystal_size_mid 0.086
_exptl_crystal_size_min 0.065
_refine_diff_density_max 0.63
_refine_diff_density_min -0.29
_refine_ls_extinction_method none
_refine_ls_goodness_of_fit_ref 1.03
_refine_ls_hydrogen_treatment mixed
_refine_ls_matrix_type full
_refine_ls_number_parameters 323
_refine_ls_number_reflns 3810
_refine_ls_number_restraints 0
_refine_ls_restrained_S_all 1.03
_refine_ls_R_factor_all 0.115
_refine_ls_R_factor_gt 0.074
_refine_ls_shift/su_max_lt 0.001
_refine_ls_shift/su_mean 0.000
_refine_ls_structure_factor_coef Fsqd
_refine_ls_weighting_details 'calc w=1/[\s^2^(Fo^2^)+(0.1298P)^2^+0.1507P] where P=(Fo^2^+2Fc^2^)/3'
_refine_ls_weighting_scheme calc
_refine_ls_wR_factor_gt 0.183
_refine_ls_wR_factor_ref 0.219
_reflns_number_gt 2372
_reflns_number_total 3810
_reflns_threshold_expression I>2\s(I)
_cod_data_source_file tk2327.cif
_cod_data_source_block I
_cod_depositor_comments
;
The following automatic conversions were performed:
'_symmetry_cell_setting' value 'Monoclinic' changed to 'monoclinic'
according to '/home/saulius/struct/CIF-dictionaries/cif_core.dic'
dictionary named 'cif_core.dic' version 2.4.1 from 2010-06-29.

Automatic conversion script
Id: cif_fix_enum 1527 2010-12-29 10:47:43Z saulius 

The following automatic conversions were performed:

'_symmetry_cell_setting' value 'Monoclinic' changed to 'monoclinic'
according to /home/saulius/struct/CIF-dictionaries/cif_core.dic
dictionary named 'cif_core.dic' version 2.4.1 from 2010-06-29.

Automatic conversion script
Id: cif_fix_values 1715 2011-07-08 13:25:40Z adriana 
;
_cod_original_sg_symbol_H-M 'P 21/c'
_cod_database_code 2220370
_cod_database_fobs_code 2220370

loop_
_symmetry_equiv_pos_as_xyz
'x, y, z'
'-x, y+1/2, -z+1/2'
'-x, -y, -z'
'x, -y-1/2, z-1/2'

loop_
_atom_site_type_symbol
_atom_site_label
_atom_site_fract_x
_atom_site_fract_y
_atom_site_fract_z
_atom_site_U_iso_or_equiv
_atom_site_adp_type
_atom_site_calc_flag
_atom_site_refinement_flags
_atom_site_occupancy
N N1A 0.6639(2) 0.12555(19) 0.38263(17) 0.0217(6) Uani d . 1
N N2A 0.85668(19) 0.33048(19) 0.36498(16) 0.0148(6) Uani d . 1
N N3A 0.9556(2) 0.1387(2) 0.3572(2) 0.0277(7) Uani d . 1
N N4A 1.0578(2) 0.9061(2) 0.36363(17) 0.0227(6) Uani d . 1
C C1A 0.8618(2) 0.1349(2) 0.36579(19) 0.0185(7) Uani d . 1
C C2A 0.8126(2) 0.0361(2) 0.36880(19) 0.0200(7) Uani d . 1
H H2AA 0.8447 -0.0292 0.3654 0.024 Uiso calc R 1
C C3A 0.7163(2) 0.0359(2) 0.3769(2) 0.0210(7) Uani d . 1
H H3AA 0.6856 -0.0312 0.3784 0.025 Uiso calc R 1
C C4A 0.7119(2) 0.2198(2) 0.37969(19) 0.0184(7) Uani d . 1
H H4AA 0.6773 0.2833 0.3834 0.022 Uiso calc R 1
C C5A 0.8084(2) 0.2316(2) 0.37159(19) 0.0156(6) Uani d . 1
C C6A 0.8305(2) 0.4207(2) 0.38827(19) 0.0173(7) Uani d . 1
H H6AA 0.7799 0.4207 0.4104 0.021 Uiso calc R 1
C C7A 0.8790(2) 0.5238(2) 0.38050(18) 0.0140(6) Uani d . 1
C C8A 0.9575(2) 0.5272(2) 0.34913(18) 0.0189(7) Uani d . 1
H H8AA 0.9781 0.4632 0.3313 0.023 Uiso calc R 1
C C9A 1.0037(2) 0.6245(2) 0.34472(19) 0.0203(7) Uani d . 1
H H9AA 1.0551 0.6263 0.3234 0.024 Uiso calc R 1
C C10A 0.9739(2) 0.7212(2) 0.37224(19) 0.0156(6) Uani d . 1
C C11A 0.8961(2) 0.7180(2) 0.40366(19) 0.0185(7) Uani d . 1
H H11A 0.8755 0.7819 0.4217 0.022 Uiso calc R 1
C C12A 0.8499(2) 0.6198(2) 0.40791(19) 0.0168(7) Uani d . 1
H H12A 0.7987 0.6179 0.4294 0.020 Uiso calc R 1
C C13A 1.0218(2) 0.8236(2) 0.36773(19) 0.0173(6) Uani d . 1
C C3B 0.7831(2) -0.3515(2) 0.62159(19) 0.0202(7) Uani d . 1
H H3BA 0.8150 -0.4183 0.6211 0.024 Uiso calc R 1
N N2B 0.63747(19) -0.05867(19) 0.62738(16) 0.0183(6) Uani d . 1
N N3B 0.5661(2) -0.2465(2) 0.66987(19) 0.0236(6) Uani d . 1
N N4B 0.4350(2) 0.5212(2) 0.62229(18) 0.0269(6) Uani d . 1
C C1B 0.6482(2) -0.2527(2) 0.64597(19) 0.0160(7) Uani d . 1
C C2B 0.6988(2) -0.3504(2) 0.6444(2) 0.0191(7) Uani d . 1
H H2BA 0.6757 -0.4152 0.6588 0.023 Uiso calc R 1
N N1B 0.8223(2) -0.26157(19) 0.59977(17) 0.0225(6) Uani d . 1
C C4B 0.7739(3) -0.1680(2) 0.6022(2) 0.0232(7) Uani d . 1
H H4BA 0.7994 -0.1047 0.5878 0.028 Uiso calc R 1
C C5B 0.6885(2) -0.1573(2) 0.62439(19) 0.0153(6) Uani d . 1
C C6B 0.6661(2) 0.0318(2) 0.6087(2) 0.0207(7) Uani d . 1
H H6BA 0.7215 0.0325 0.5916 0.025 Uiso calc R 1
C C7B 0.6158(2) 0.1352(2) 0.61273(19) 0.0156(6) Uani d . 1
C C8B 0.5309(2) 0.1391(2) 0.63648(19) 0.0177(7) Uani d . 1
H H8BA 0.5058 0.0751 0.6501 0.021 Uiso calc R 1
C C9B 0.4837(3) 0.2381(2) 0.6398(2) 0.0197(7) Uani d . 1
H H9BA 0.4278 0.2407 0.6562 0.024 Uiso calc R 1
C C10B 0.5212(2) 0.3334(2) 0.6183(2) 0.0183(7) Uani d . 1
C C11B 0.6066(3) 0.3310(2) 0.5956(2) 0.0219(7) Uani d . 1
H H11B 0.6321 0.3950 0.5823 0.026 Uiso calc R 1
C C12B 0.6525(3) 0.2323(2) 0.5929(2) 0.0242(7) Uani d . 1
H H12B 0.7094 0.2303 0.5776 0.029 Uiso calc R 1
C C13B 0.4722(3) 0.4381(3) 0.6207(2) 0.0222(7) Uani d . 1
H H2NA 0.999(3) 0.077(3) 0.366(2) 0.028(9) Uiso d . 1
H H1NA 0.996(3) 0.199(3) 0.365(3) 0.048(12) Uiso d . 1
H H2NB 0.527(3) -0.184(3) 0.654(2) 0.044(11) Uiso d . 1
H H1NB 0.538(3) -0.311(3) 0.675(2) 0.039(10) Uiso d . 1

loop_
_atom_site_aniso_label
_atom_site_aniso_U_11
_atom_site_aniso_U_22
_atom_site_aniso_U_33
_atom_site_aniso_U_12
_atom_site_aniso_U_13
_atom_site_aniso_U_23
N1A 0.0241(14) 0.0159(14) 0.0297(13) -0.0010(11) 0.0180(12) 0.0011(11)
N2A 0.0128(12) 0.0135(14) 0.0182(11) 0.0012(10) 0.0089(10) 0.0005(9)
N3A 0.0293(16) 0.0154(17) 0.0494(17) 0.0009(13) 0.0290(14) -0.0006(13)
N4A 0.0240(14) 0.0166(15) 0.0305(13) 0.0020(11) 0.0173(12) 0.0021(11)
C1A 0.0197(15) 0.0196(18) 0.0157(13) -0.0026(12) 0.0097(12) -0.0022(12)
C2A 0.0239(16) 0.0113(17) 0.0263(15) -0.0020(13) 0.0152(13) 0.0005(12)
C3A 0.0225(16) 0.0148(17) 0.0260(15) -0.0034(13) 0.0140(13) 0.0002(12)
C4A 0.0154(15) 0.0197(18) 0.0203(14) 0.0019(12) 0.0103(13) -0.0010(12)
C5A 0.0153(14) 0.0134(16) 0.0165(13) 0.0020(12) 0.0082(12) -0.0009(11)
C6A 0.0141(14) 0.0202(18) 0.0179(13) 0.0025(12) 0.0094(12) -0.0004(12)
C7A 0.0119(13) 0.0140(16) 0.0130(12) -0.0016(11) 0.0053(11) 0.0002(11)
C8A 0.0216(15) 0.0155(17) 0.0191(14) 0.0006(12) 0.0113(13) -0.0034(12)
C9A 0.0213(16) 0.0210(18) 0.0226(14) -0.0014(13) 0.0149(13) -0.0006(12)
C10A 0.0147(14) 0.0136(16) 0.0161(13) 0.0008(12) 0.0073(12) 0.0008(11)
C11A 0.0171(15) 0.0163(17) 0.0209(14) 0.0033(12) 0.0101(13) -0.0015(12)
C12A 0.0151(14) 0.0175(17) 0.0209(14) 0.0008(12) 0.0121(12) -0.0004(12)
C13A 0.0169(15) 0.0178(17) 0.0178(14) 0.0000(13) 0.0102(12) 0.0006(12)
C3B 0.0184(15) 0.0199(18) 0.0216(15) -0.0007(12) 0.0109(13) -0.0029(12)
N2B 0.0195(13) 0.0145(15) 0.0220(12) 0.0044(10) 0.0124(11) 0.0027(10)
N3B 0.0266(15) 0.0137(17) 0.0392(15) 0.0009(13) 0.0239(13) 0.0023(12)
N4B 0.0262(14) 0.0168(16) 0.0405(15) 0.0033(12) 0.0206(13) 0.0012(12)
C1B 0.0094(13) 0.0216(18) 0.0130(13) -0.0003(12) 0.0040(11) 0.0003(11)
C2B 0.0182(15) 0.0154(17) 0.0218(14) 0.0008(12) 0.0103(13) 0.0033(12)
N1B 0.0213(14) 0.0181(15) 0.0310(13) 0.0015(11) 0.0166(12) -0.0030(11)
C4B 0.0260(16) 0.0171(18) 0.0287(15) -0.0014(13) 0.0169(14) 0.0023(13)
C5B 0.0126(14) 0.0164(17) 0.0142(13) 0.0026(11) 0.0060(11) -0.0008(11)
C6B 0.0220(15) 0.0198(18) 0.0285(15) 0.0034(13) 0.0193(13) 0.0038(13)
C7B 0.0137(14) 0.0169(17) 0.0163(13) -0.0002(12) 0.0087(12) -0.0007(11)
C8B 0.0206(16) 0.0141(17) 0.0195(14) -0.0015(12) 0.0120(13) 0.0015(11)
C9B 0.0192(15) 0.0211(18) 0.0238(14) -0.0015(13) 0.0152(13) 0.0001(12)
C10B 0.0188(15) 0.0151(17) 0.0168(13) 0.0004(12) 0.0077(12) -0.0021(11)
C11B 0.0264(16) 0.0172(18) 0.0264(15) -0.0005(13) 0.0175(14) -0.0001(12)
C12B 0.0269(17) 0.0200(18) 0.0345(17) 0.0018(13) 0.0227(15) 0.0034(13)
C13B 0.0192(15) 0.0229(19) 0.0246(15) -0.0025(14) 0.0124(13) 0.0000(13)

loop_
_atom_type_symbol
_atom_type_description
_atom_type_scat_dispersion_real
_atom_type_scat_dispersion_imag
_atom_type_scat_source
C C 0.0033 0.0016 'International Tables Vol C Tables 4.2.6.8 and 6.1.1.4'
H H 0.0000 0.0000 'International Tables Vol C Tables 4.2.6.8 and 6.1.1.4'
N N 0.0061 0.0033 'International Tables Vol C Tables 4.2.6.8 and 6.1.1.4'

loop_
_geom_angle_atom_site_label_1
_geom_angle_atom_site_label_2
_geom_angle_atom_site_label_3
_geom_angle
C3A N1A C4A 114.9(2)
C6A N2A C5A 120.6(2)
C1A N3A H2NA 121.2(19)
C1A N3A H1NA 123(2)
H2NA N3A H1NA 112(3)
N3A C1A C2A 121.7(3)
N3A C1A C5A 121.2(3)
C2A C1A C5A 117.0(3)
C3A C2A C1A 119.9(3)
C3A C2A H2AA 120.0
C1A C2A H2AA 120.0
N1A C3A C2A 124.6(3)
N1A C3A H3AA 117.7
C2A C3A H3AA 117.7
N1A C4A C5A 126.3(3)
N1A C4A H4AA 116.9
C5A C4A H4AA 116.9
C4A C5A N2A 126.5(3)
C4A C5A C1A 117.2(3)
N2A C5A C1A 116.2(2)
N2A C6A C7A 121.0(2)
N2A C6A H6AA 119.5
C7A C6A H6AA 119.5
C12A C7A C8A 119.3(3)
C12A C7A C6A 119.3(2)
C8A C7A C6A 121.3(3)
C9A C8A C7A 120.2(3)
C9A C8A H8AA 119.9
C7A C8A H8AA 119.9
C8A C9A C10A 120.3(3)
C8A C9A H9AA 119.8
C10A C9A H9AA 119.8
C11A C10A C9A 119.6(3)
C11A C10A C13A 119.7(3)
C9A C10A C13A 120.7(3)
C12A C11A C10A 119.8(3)
C12A C11A H11A 120.1
C10A C11A H11A 120.1
C11A C12A C7A 120.8(3)
C11A C12A H12A 119.6
C7A C12A H12A 119.6
N4A C13A C10A 178.6(3)
N1B C3B C2B 124.1(3)
N1B C3B H3BA 117.9
C2B C3B H3BA 117.9
C6B N2B C5B 121.8(2)
C1B N3B H2NB 115(2)
C1B N3B H1NB 115(2)
H2NB N3B H1NB 125(3)
N3B C1B C2B 122.7(3)
N3B C1B C5B 120.4(3)
C2B C1B C5B 116.8(3)
C3B C2B C1B 120.2(3)
C3B C2B H2BA 119.9
C1B C2B H2BA 119.9
C4B N1B C3B 115.3(3)
N1B C4B C5B 125.4(3)
N1B C4B H4BA 117.3
C5B C4B H4BA 117.3
C4B C5B N2B 125.6(3)
C4B C5B C1B 118.2(3)
N2B C5B C1B 116.2(2)
N2B C6B C7B 122.8(3)
N2B C6B H6BA 118.6
C7B C6B H6BA 118.6
C12B C7B C8B 118.8(3)
C12B C7B C6B 120.0(2)
C8B C7B C6B 121.2(3)
C9B C8B C7B 120.4(3)
C9B C8B H8BA 119.8
C7B C8B H8BA 119.8
C8B C9B C10B 119.2(3)
C8B C9B H9BA 120.4
C10B C9B H9BA 120.4
C11B C10B C9B 121.0(3)
C11B C10B C13B 118.9(3)
C9B C10B C13B 120.1(3)
C12B C11B C10B 118.9(3)
C12B C11B H11B 120.5
C10B C11B H11B 120.5
C11B C12B C7B 121.6(3)
C11B C12B H12B 119.2
C7B C12B H12B 119.2
N4B C13B C10B 178.8(3)

loop_
_geom_bond_atom_site_label_1
_geom_bond_atom_site_label_2
_geom_bond_distance
N1A C3A 1.343(3)
N1A C4A 1.343(3)
N2A C6A 1.281(3)
N2A C5A 1.413(3)
N3A C1A 1.354(4)
N3A H2NA 0.93(3)
N3A H1NA 0.88(4)
N4A C13A 1.143(3)
C1A C2A 1.399(4)
C1A C5A 1.422(4)
C2A C3A 1.381(4)
C2A H2AA 0.9300
C3A H3AA 0.9300
C4A C5A 1.392(4)
C4A H4AA 0.9300
C6A C7A 1.466(4)
C6A H6AA 0.9300
C7A C12A 1.389(4)
C7A C8A 1.406(4)
C8A C9A 1.370(4)
C8A H8AA 0.9300
C9A C10A 1.402(4)
C9A H9AA 0.9300
C10A C11A 1.398(4)
C10A C13A 1.437(4)
C11A C12A 1.379(4)
C11A H11A 0.9300
C12A H12A 0.9300
C3B N1B 1.354(3)
C3B C2B 1.379(4)
C3B H3BA 0.9300
N2B C6B 1.267(3)
N2B C5B 1.411(3)
N3B C1B 1.366(4)
N3B H2NB 0.88(4)
N3B H1NB 0.90(4)
N4B C13B 1.147(4)
C1B C2B 1.391(4)
C1B C5B 1.415(4)
C2B H2BA 0.9300
N1B C4B 1.336(4)
C4B C5B 1.393(4)
C4B H4BA 0.9300
C6B C7B 1.461(4)
C6B H6BA 0.9300
C7B C12B 1.396(4)
C7B C8B 1.399(4)
C8B C9B 1.390(4)
C8B H8BA 0.9300
C9B C10B 1.394(4)
C9B H9BA 0.9300
C10B C11B 1.393(4)
C10B C13B 1.458(4)
C11B C12B 1.375(4)
C11B H11B 0.9300
C12B H12B 0.9300

loop_
_geom_hbond_atom_site_label_D
_geom_hbond_atom_site_label_H
_geom_hbond_atom_site_label_A
_geom_hbond_site_symmetry_A
_geom_hbond_distance_DH
_geom_hbond_distance_HA
_geom_hbond_distance_DA
_geom_hbond_angle_DHA
_geom_hbond_publ_flag
N3A H2NA N4A 1_545 0.92(4) 2.26(4) 3.155(4) 165(3) y
N3A H1NA N1B 3_756 0.89(4) 2.33(5) 3.080(4) 143(4) y
N3B H2NB N1A 3_656 0.89(4) 2.42(4) 3.112(4) 136(4) y
N3B H1NB N4B 1_545 0.90(4) 2.36(4) 3.220(4) 159(2) y

loop_
_geom_torsion_atom_site_label_1
_geom_torsion_atom_site_label_2
_geom_torsion_atom_site_label_3
_geom_torsion_atom_site_label_4
_geom_torsion
N3A C1A C2A C3A -179.5(3)
C5A C1A C2A C3A 0.1(4)
C4A N1A C3A C2A 0.2(4)
C1A C2A C3A N1A -0.3(4)
C3A N1A C4A C5A -0.1(4)
N1A C4A C5A N2A 177.7(2)
N1A C4A C5A C1A 0.0(4)
C6A N2A C5A C4A 15.3(4)
C6A N2A C5A C1A -167.0(2)
N3A C1A C5A C4A 179.6(2)
C2A C1A C5A C4A -0.1(3)
N3A C1A C5A N2A 1.7(4)
C2A C1A C5A N2A -178.0(2)
C5A N2A C6A C7A -179.3(2)
N2A C6A C7A C12A -179.0(2)
N2A C6A C7A C8A -1.2(4)
C12A C7A C8A C9A -0.7(4)
C6A C7A C8A C9A -178.5(2)
C7A C8A C9A C10A 0.5(4)
C8A C9A C10A C11A -0.4(4)
C8A C9A C10A C13A -179.9(2)
C9A C10A C11A C12A 0.4(4)
C13A C10A C11A C12A 179.9(2)
C10A C11A C12A C7A -0.5(4)
C8A C7A C12A C11A 0.7(4)
C6A C7A C12A C11A 178.6(2)
N1B C3B C2B C1B 0.1(4)
N3B C1B C2B C3B -178.8(2)
C5B C1B C2B C3B -0.7(4)
C2B C3B N1B C4B 0.4(4)
C3B N1B C4B C5B -0.3(4)
N1B C4B C5B N2B 179.8(2)
N1B C4B C5B C1B -0.3(4)
C6B N2B C5B C4B 0.4(4)
C6B N2B C5B C1B -179.5(2)
N3B C1B C5B C4B 178.9(2)
C2B C1B C5B C4B 0.7(4)
N3B C1B C5B N2B -1.1(4)
C2B C1B C5B N2B -179.3(2)
C5B N2B C6B C7B -179.1(2)
N2B C6B C7B C12B 178.9(3)
N2B C6B C7B C8B -0.9(4)
C12B C7B C8B C9B 0.3(4)
C6B C7B C8B C9B -179.9(2)
C7B C8B C9B C10B 0.6(4)
C8B C9B C10B C11B -1.2(4)
C8B C9B C10B C13B 179.5(2)
C9B C10B C11B C12B 1.0(4)
C13B C10B C11B C12B -179.7(2)
C10B C11B C12B C7B -0.1(4)
C8B C7B C12B C11B -0.5(4)
C6B C7B C12B C11B 179.7(3)

loop_
_cod_related_entry_id
_cod_related_entry_database
_cod_related_entry_code
1 ChemSpider 24741155
